data_7241460
loop_
_publ_author_name
'Wang, Jinzeng'
'Suffren, Yan'
'Daiguebonne, Carole'
'Bernot, Kevin'
'Calvez, Guillaume'
'Freslon, St\'ephane'
'Guillou, Olivier'

_publ_section_title
;
 Lanthanide-based molecular alloys with hydroxyterephthalate: a versatile
 system
;
_journal_issue 1
_journal_name_full CrystEngComm
_journal_page_first 100
_journal_page_last 118
_journal_paper_doi 10.1039/D0CE00947D
_journal_volume 23
_journal_year 2021
_chemical_formula_sum 'C24 H28 O23 Y2'
_chemical_formula_weight 862.28
_space_group_IT_number 2
_space_group_name_Hall '-P 1'
_space_group_name_H-M_alt 'P -1'
_symmetry_cell_setting triclinic
_symmetry_Int_Tables_number 2
_symmetry_space_group_name_Hall '-P 1'
_symmetry_space_group_name_H-M 'P -1'
_atom_sites_solution_hydrogens geom
_atom_sites_solution_primary 'dual - dual-space method e.g. SHELXD'
_atom_sites_solution_secondary 'dual - dual-space method e.g. SHELXD'
_audit_conform_dict_location ftp://ftp.iucr.org/pub/cif_core.dic
_audit_conform_dict_name cif_core.dic
_audit_conform_dict_version 2.4.5
_audit_creation_date 2020-09-09T14:54:22-00:00
_audit_creation_method 'WinGX routine CIF_UPDATE'
_audit_update_record
;
2020-09-16 deposited with the CCDC.	2020-11-03 downloaded from the CCDC.
;
_cell_angle_alpha 107.622(3)
_cell_angle_beta 99.379(3)
_cell_angle_gamma 110.080(3)
_cell_formula_units_Z 1
_cell_length_a 9.3864(7)
_cell_length_b 10.0102(7)
_cell_length_c 10.3408(8)
_cell_measurement_reflns_used 9942
_cell_measurement_temperature 150(2)
_cell_measurement_theta_max 27.52
_cell_measurement_theta_min 2.35
_cell_measurement_wavelength 0.71073
_cell_volume 830.17(11)
_computing_cell_refinement 'APEX3 (Bruker, 2015)'
_computing_data_collection 'SAINT (Bruker, 2014)'
_computing_data_reduction 'SAINT (Bruker, 2014)'
_computing_molecular_graphics 'Ortep for Windows (Farrugia, 2012)'
_computing_publication_material 'WinGX publication routines (Farrugia, 2012)'
_computing_structure_refinement 'SHELXL-2017/1 (Sheldrick, 2017)'
_computing_structure_solution 'SHELXT-2014 (Sheldrick, 2014)'
_diffrn_ambient_temperature 150(2)
_diffrn_detector 'CCD plate'
_diffrn_measured_fraction_theta_full 0.999
_diffrn_measured_fraction_theta_max 0.998
_diffrn_measurement_device_type 'D8 VENTURE Bruker AXS'
_diffrn_measurement_method 'CCD rotation images, thick slices'
_diffrn_orient_matrix_UB_11 0.09242
_diffrn_orient_matrix_UB_12 -0.027603
_diffrn_orient_matrix_UB_13 0.015182
_diffrn_orient_matrix_UB_21 -0.030473
_diffrn_orient_matrix_UB_22 -0.060299
_diffrn_orient_matrix_UB_23 -0.104519
_diffrn_orient_matrix_UB_31 0.068208
_diffrn_orient_matrix_UB_32 0.094387
_diffrn_orient_matrix_UB_33 -0.012046
_diffrn_radiation_monochromator 'multilayer monochromator'
_diffrn_radiation_probe x-ray
_diffrn_radiation_type MoK\a
_diffrn_radiation_wavelength 0.71073
_diffrn_reflns_av_R_equivalents 0.044
_diffrn_reflns_av_unetI/netI 0.0421
_diffrn_reflns_Laue_measured_fraction_full 0.999
_diffrn_reflns_Laue_measured_fraction_max 0.998
_diffrn_reflns_limit_h_max 12
_diffrn_reflns_limit_h_min -12
_diffrn_reflns_limit_k_max 12
_diffrn_reflns_limit_k_min -13
_diffrn_reflns_limit_l_max 13
_diffrn_reflns_limit_l_min -13
_diffrn_reflns_number 3820
_diffrn_reflns_point_group_measured_fraction_full 0.999
_diffrn_reflns_point_group_measured_fraction_max 0.998
_diffrn_reflns_reduction_process
;
        Scaled and merged with Sortav
        R.H. Blessing, (1987) Cryst. Rev. 1, 3-58
        R.H. Blessing, (1989) J. Appl. Cryst. 22, 396-397
;
_diffrn_reflns_theta_full 25.242
_diffrn_reflns_theta_max 27.519
_diffrn_reflns_theta_min 2.349
_diffrn_source 'Enraf Nonius FR590'
_diffrn_standards_number 0
_exptl_absorpt_coefficient_mu 3.57
_exptl_absorpt_correction_T_max 0.7456
_exptl_absorpt_correction_T_min 0.4976
_exptl_absorpt_correction_type multi-scan
_exptl_absorpt_process_details
;
  [Sheldrick, G.M. (2014). SADABS Bruker AXS Inc., Madison, Wisconsin, USA]
;
_exptl_crystal_colour colourless
_exptl_crystal_density_diffrn 1.725
_exptl_crystal_density_method 'not measured'
_exptl_crystal_description prism
_exptl_crystal_F_000 434
_exptl_crystal_size_max 0.55
_exptl_crystal_size_mid 0.27
_exptl_crystal_size_min 0.12
_refine_diff_density_max 2.39
_refine_diff_density_min -0.533
_refine_diff_density_rms 0.107
_refine_ls_extinction_method none
_refine_ls_goodness_of_fit_ref 1.081
_refine_ls_hydrogen_treatment constr
_refine_ls_matrix_type full
_refine_ls_number_constraints 0
_refine_ls_number_parameters 235
_refine_ls_number_reflns 3820
_refine_ls_number_restraints 0
_refine_ls_restrained_S_all 1.081
_refine_ls_R_factor_all 0.0366
_refine_ls_R_factor_gt 0.0323
_refine_ls_shift/su_max 0.001
_refine_ls_shift/su_mean 0
_refine_ls_structure_factor_coef Fsqd
_refine_ls_weighting_details 'w=1/[\s^2^(Fo^2^)+(0.0520P)^2^+1.0560P] where P=(Fo^2^+2Fc^2^)/3'
_refine_ls_weighting_scheme calc
_refine_ls_wR_factor_gt 0.0928
_refine_ls_wR_factor_ref 0.0946
_reflns_Friedel_coverage 0
_reflns_number_gt 3515
_reflns_number_total 3820
_reflns_threshold_expression 'I > 2\s(I)'
_cod_data_source_file d0ce00947d2.cif
_cod_data_source_block shelx_CCDC3
_cod_depositor_comments 'Adding full bibliography for 7241457--7241462.cif.'
_cod_database_code 7241460
_shelx_shelxl_version_number 2017/1

loop_
_symmetry_equiv_pos_as_xyz
'x, y, z'
'-x, -y, -z'

loop_
_atom_site_label
_atom_site_type_symbol
_atom_site_fract_x
_atom_site_fract_y
_atom_site_fract_z
_atom_site_U_iso_or_equiv
_atom_site_adp_type
_atom_site_occupancy
_atom_site_site_symmetry_order
_atom_site_calc_flag
_atom_site_refinement_flags_posn
_atom_site_refinement_flags_adp
_atom_site_refinement_flags_occupancy
_atom_site_disorder_assembly
_atom_site_disorder_group
Y1 Y 0.26832(3) 0.55191(3) 0.50438(2) 0.00631(9) Uani 1 1 d . . . . .
O1 O 0.4320(2) 0.4925(2) 0.6381(2) 0.0121(4) Uani 1 1 d . . . . .
O2 O 0.7610(7) 0.4616(8) 0.9361(5) 0.0385(14) Uani 0.5 1 d . . P . .
O3 O 0.0631(2) 0.3978(2) 0.5587(2) 0.0157(4) Uani 1 1 d . . . . .
O4 O -0.3035(5) -0.0252(5) 0.4555(7) 0.0315(13) Uani 0.5 1 d . . P . .
O5 O 0.2363(2) 0.2995(2) 0.3534(2) 0.0136(4) Uani 1 1 d . . . . .
O6 O 0.0610(2) 0.3740(2) 0.2668(2) 0.0168(4) Uani 1 1 d . . . . .
O7 O -0.0795(6) 0.2360(5) -0.0203(5) 0.0265(11) Uani 0.5 1 d . . P . .
O8 O 0.1859(2) 0.7272(2) 0.4497(2) 0.0161(4) Uani 1 1 d . . . . .
O9 O 0.3753(2) 0.5837(2) 0.3210(2) 0.0145(4) Uani 1 1 d . . . . .
O10 O 0.5111(2) 0.7806(2) 0.6176(2) 0.0169(4) Uani 1 1 d . . . . .
O11 O 0.2469(2) 0.6986(2) 0.7224(2) 0.0165(4) Uani 1 1 d . . . . .
C1 C 0.3841(4) 0.5058(4) 0.9022(3) 0.0234(7) Uani 1 1 d . . . . .
H1 H 0.305555 0.510609 0.835419 0.028 Uiso 1 1 calc R U . . .
C2 C 0.5114(3) 0.4802(3) 0.8631(3) 0.0127(5) Uani 1 1 d . . . . .
C3 C 0.6281(4) 0.4759(4) 0.9619(3) 0.0232(7) Uani 1 1 d . . . . .
C4 C 0.5225(3) 0.4619(3) 0.7168(3) 0.0098(5) Uani 1 1 d . . . . .
C5 C 0.1286(3) 0.1417(3) 0.5523(3) 0.0154(6) Uani 1 1 d . . . . .
H5 H 0.216849 0.239312 0.588935 0.019 Uiso 1 1 calc R U . . .
C6 C -0.0245(3) 0.1342(3) 0.5265(3) 0.0109(5) Uani 1 1 d . . . . .
C7 C -0.1545(3) -0.0091(3) 0.4746(3) 0.0149(6) Uani 1 1 d . . . . .
C8 C -0.0488(3) 0.2784(3) 0.5479(3) 0.0104(5) Uani 1 1 d . . . . .
C9 C 0.0930(4) 0.0101(4) 0.1246(3) 0.0213(6) Uani 1 1 d . . . . .
H9 H 0.155777 0.017151 0.210447 0.026 Uiso 1 1 calc R U . . .
C10 C 0.0560(3) 0.1325(3) 0.1228(3) 0.0169(6) Uani 1 1 d . . . . .
C11 C -0.0394(4) 0.1223(3) -0.0031(3) 0.0212(6) Uani 1 1 d . . . . .
C12 C 0.1203(3) 0.2755(3) 0.2548(3) 0.0135(5) Uani 1 1 d . . . . .
OW1 O 0.6228(5) 0.1188(5) 0.7305(5) 0.0752(12) Uani 1 1 d . . . . .
OW2 O 0.4130(6) 0.0141(5) 0.8754(6) 0.1027(19) Uani 1 1 d . . . . .

loop_
_atom_site_aniso_label
_atom_site_aniso_U_11
_atom_site_aniso_U_22
_atom_site_aniso_U_33
_atom_site_aniso_U_23
_atom_site_aniso_U_13
_atom_site_aniso_U_12
Y1 0.00844(13) 0.00591(13) 0.00607(13) 0.00216(9) 0.00306(9) 0.00441(9)
O1 0.0127(9) 0.0162(10) 0.0089(9) 0.0065(8) 0.0019(7) 0.0068(8)
O2 0.039(3) 0.086(4) 0.024(3) 0.033(3) 0.021(2) 0.048(3)
O3 0.0194(10) 0.0077(9) 0.0245(11) 0.0081(8) 0.0126(9) 0.0065(8)
O4 0.009(2) 0.011(2) 0.070(4) 0.015(2) 0.001(2) 0.0050(17)
O5 0.0133(9) 0.0112(9) 0.0120(9) -0.0008(7) 0.0009(8) 0.0060(8)
O6 0.0117(9) 0.0123(10) 0.0215(11) -0.0005(8) 0.0015(8) 0.0071(8)
O7 0.034(3) 0.019(2) 0.019(2) -0.0024(18) -0.005(2) 0.017(2)
O8 0.0130(10) 0.0123(10) 0.0269(11) 0.0092(9) 0.0059(9) 0.0083(8)
O9 0.0182(10) 0.0234(11) 0.0118(9) 0.0105(8) 0.0101(8) 0.0141(9)
O10 0.0117(9) 0.0116(9) 0.0254(11) 0.0045(8) 0.0053(8) 0.0050(8)
O11 0.0143(10) 0.0172(10) 0.0129(10) -0.0001(8) 0.0061(8) 0.0049(8)
C1 0.0246(16) 0.051(2) 0.0153(15) 0.0203(15) 0.0125(13) 0.0292(16)
C2 0.0137(13) 0.0190(14) 0.0102(12) 0.0077(11) 0.0063(10) 0.0091(11)
C3 0.0240(16) 0.047(2) 0.0162(15) 0.0183(14) 0.0119(13) 0.0262(15)
C4 0.0111(12) 0.0088(12) 0.0095(12) 0.0045(10) 0.0038(10) 0.0028(10)
C5 0.0132(13) 0.0076(12) 0.0234(15) 0.0061(11) 0.0037(11) 0.0026(10)
C6 0.0128(12) 0.0096(12) 0.0141(13) 0.0066(10) 0.0055(10) 0.0067(10)
C7 0.0106(13) 0.0118(13) 0.0243(15) 0.0083(11) 0.0054(11) 0.0057(11)
C8 0.0144(13) 0.0102(12) 0.0099(12) 0.0052(10) 0.0041(10) 0.0073(10)
C9 0.0213(15) 0.0147(14) 0.0188(15) -0.0016(12) -0.0053(12) 0.0092(12)
C10 0.0131(13) 0.0126(13) 0.0169(14) -0.0027(11) -0.0002(11) 0.0056(11)
C11 0.0192(15) 0.0130(14) 0.0220(16) -0.0019(12) -0.0037(12) 0.0081(12)
C12 0.0098(12) 0.0122(13) 0.0142(13) 0.0005(11) 0.0027(10) 0.0041(10)
OW1 0.070(3) 0.065(3) 0.108(4) 0.055(3) 0.028(2) 0.028(2)
OW2 0.110(4) 0.044(2) 0.088(3) -0.019(2) 0.049(3) -0.011(2)

loop_
_atom_type_symbol
_atom_type_description
_atom_type_scat_dispersion_real
_atom_type_scat_dispersion_imag
_atom_type_scat_source
C C 0.0033 0.0016 'International Tables Vol C Tables 4.2.6.8 and 6.1.1.4'
H H 0 0 'International Tables Vol C Tables 4.2.6.8 and 6.1.1.4'
O O 0.0106 0.006 'International Tables Vol C Tables 4.2.6.8 and 6.1.1.4'
Y Y -2.7962 3.5667 'International Tables Vol C Tables 4.2.6.8 and 6.1.1.4'

loop_
_geom_angle_atom_site_label_1
_geom_angle_atom_site_label_2
_geom_angle_atom_site_label_3
_geom_angle
_geom_angle_site_symmetry_1
_geom_angle_site_symmetry_3
_geom_angle_publ_flag
O1 Y1 O3 87.84(7) . . ?
O1 Y1 O8 152.20(8) . . ?
O3 Y1 O8 105.85(7) . . ?
O1 Y1 O9 106.07(7) . . ?
O3 Y1 O9 144.77(8) . . ?
O8 Y1 O9 76.71(7) . . ?
O1 Y1 O11 85.79(7) . . ?
O3 Y1 O11 70.84(7) . . ?
O8 Y1 O11 76.48(8) . . ?
O9 Y1 O11 140.80(7) . . ?
O1 Y1 O10 74.24(7) . . ?
O3 Y1 O10 140.47(8) . . ?
O8 Y1 O10 80.11(7) . . ?
O9 Y1 O10 74.74(8) . . ?
O11 Y1 O10 72.90(7) . . ?
O1 Y1 O5 75.20(7) . . ?
O3 Y1 O5 79.50(7) . . ?
O8 Y1 O5 130.38(7) . . ?
O9 Y1 O5 73.37(7) . . ?
O11 Y1 O5 145.26(7) . . ?
O10 Y1 O5 126.82(7) . . ?
O1 Y1 O6 127.02(7) . . ?
O3 Y1 O6 75.29(8) . . ?
O8 Y1 O6 80.40(7) . . ?
O9 Y1 O6 70.48(7) . . ?
O11 Y1 O6 131.30(7) . . ?
O10 Y1 O6 143.13(7) . . ?
O5 Y1 O6 52.67(6) . . ?
O1 Y1 C12 101.04(8) . . ?
O3 Y1 C12 76.59(8) . . ?
O8 Y1 C12 105.58(8) . . ?
O9 Y1 C12 69.11(8) . . ?
O11 Y1 C12 146.45(8) . . ?
O10 Y1 C12 140.63(8) . . ?
O5 Y1 C12 26.12(8) . . ?
O6 Y1 C12 26.56(7) . . ?
C4 O1 Y1 177.88(19) . . ?
C8 O3 Y1 158.87(19) . . ?
C12 O5 Y1 96.32(16) . . ?
C12 O6 Y1 90.75(16) . . ?
C8 O8 Y1 120.63(17) 2_566 . ?
C4 O9 Y1 126.27(17) 2_666 . ?
C3 C1 C2 120.5(3) 2_667 . ?
C3 C1 H1 119.8 2_667 . ?
C2 C1 H1 119.8 . . ?
C3 C2 C1 119.7(3) . . ?
C3 C2 C4 120.8(3) . . ?
C1 C2 C4 119.5(3) . . ?
O2 C3 C1 116.4(3) . 2_667 ?
O2 C3 C2 123.7(3) . . ?
C1 C3 C2 119.8(3) 2_667 . ?
O1 C4 O9 123.3(2) . 2_666 ?
O1 C4 C2 119.4(2) . . ?
O9 C4 C2 117.2(2) 2_666 . ?
C7 C5 C6 121.1(3) 2_556 . ?
C7 C5 H5 119.5 2_556 . ?
C6 C5 H5 119.5 . . ?
C5 C6 C7 119.6(2) . . ?
C5 C6 C8 119.7(2) . . ?
C7 C6 C8 120.6(2) . . ?
O4 C7 C5 117.4(3) . 2_556 ?
O4 C7 C6 123.2(3) . . ?
C5 C7 C6 119.4(3) 2_556 . ?
O3 C8 O8 122.5(2) . 2_566 ?
O3 C8 C6 119.5(2) . . ?
O8 C8 C6 117.9(2) 2_566 . ?
C11 C9 C10 120.8(3) 2 . ?
C11 C9 H9 119.6 2 . ?
C10 C9 H9 119.6 . . ?
C9 C10 C11 120.1(3) . . ?
C9 C10 C12 119.3(3) . . ?
C11 C10 C12 120.6(3) . . ?
O7 C11 C9 115.0(3) . 2 ?
O7 C11 C10 125.8(3) . . ?
C9 C11 C10 119.0(3) 2 . ?
O5 C12 O6 120.2(3) . . ?
O5 C12 C10 119.4(2) . . ?
O6 C12 C10 120.4(3) . . ?
O5 C12 Y1 57.55(14) . . ?
O6 C12 Y1 62.69(15) . . ?
C10 C12 Y1 175.3(2) . . ?

loop_
_geom_bond_atom_site_label_1
_geom_bond_atom_site_label_2
_geom_bond_distance
_geom_bond_site_symmetry_2
_geom_bond_publ_flag
Y1 O1 2.2497(19) . ?
Y1 O3 2.290(2) . ?
Y1 O8 2.3211(19) . ?
Y1 O9 2.3391(19) . ?
Y1 O11 2.372(2) . ?
Y1 O10 2.394(2) . ?
Y1 O5 2.4186(19) . ?
Y1 O6 2.531(2) . ?
Y1 C12 2.849(3) . ?
O1 C4 1.257(3) . ?
O2 C3 1.362(5) . ?
O3 C8 1.251(3) . ?
O4 C7 1.326(5) . ?
O5 C12 1.262(4) . ?
O6 C12 1.274(3) . ?
O7 C11 1.366(5) . ?
O8 C8 1.273(3) 2_566 ?
O9 C4 1.264(3) 2_666 ?
C1 C3 1.390(4) 2_667 ?
C1 C2 1.400(4) . ?
C1 H1 0.95 . ?
C2 C3 1.392(4) . ?
C2 C4 1.493(4) . ?
C5 C7 1.385(4) 2_556 ?
C5 C6 1.390(4) . ?
C5 H5 0.95 . ?
C6 C7 1.398(4) . ?
C6 C8 1.495(4) . ?
C9 C11 1.384(4) 2 ?
C9 C10 1.389(4) . ?
C9 H9 0.95 . ?
C10 C11 1.408(4) . ?
C10 C12 1.494(4) . ?
